data_4134739
loop_
_publ_author_name
'Gonzalez-Rodriguez, Edgar'
'Abdo, Miguel A.'
'Dos Passos Gomes, Gabriel'
'Ayad, Suliman'
'White, Frankie D.'
'Tsvetkov, Nikolay P.'
'Hanson, Kenneth'
'Alabugin, Igor V.'

_publ_section_title
;
 Twofold \p-Extension of Polyarenes via Double and Triple Radical Alkyne
 <i>peri</i>-Annulations: Radical Cascades Converging on the Same Aromatic
 Core.
;
_journal_name_full 'Journal of the American Chemical Society'
_journal_paper_doi 10.1021/jacs.0c01856
_journal_year 2020
_chemical_formula_moiety 'C30 H14 I2 N2, C H Cl3'
_chemical_formula_sum 'C31 H15 Cl3 I2 N2'
_chemical_formula_weight 775.15
_space_group_crystal_system monoclinic
_space_group_IT_number 14
_space_group_name_Hall '-P 2ybc'
_space_group_name_H-M_alt 'P 1 21/c 1'
_atom_sites_solution_hydrogens geom
_atom_sites_solution_primary direct
_audit_creation_date 2018-08-30
_audit_creation_method
;
Olex2 1.2
(compiled 2018.05.29 svn.r3508 for OlexSys, GUI svn.r5506)
;
_cell_angle_alpha 90
_cell_angle_beta 108.467(2)
_cell_angle_gamma 90
_cell_formula_units_Z 4
_cell_length_a 12.8601(13)
_cell_length_b 20.375(2)
_cell_length_c 11.4044(12)
_cell_measurement_reflns_used 9978
_cell_measurement_temperature 273(2)
_cell_measurement_theta_max 29.76
_cell_measurement_theta_min 2.31
_cell_volume 2834.4(5)
_computing_cell_refinement 'SAINT V8.38A (?, 2016)'
_computing_data_reduction 'SAINT V8.38A (?, 2016)'
_computing_molecular_graphics 'Olex2 (Dolomanov et al., 2009)'
_computing_publication_material 'Olex2 (Dolomanov et al., 2009)'
_computing_structure_refinement 'ShelXL (Sheldrick, 2015)'
_computing_structure_solution 'ShelXS (Sheldrick, 2008)'
_diffrn_ambient_temperature 273.15
_diffrn_measured_fraction_theta_full 0.991
_diffrn_measured_fraction_theta_max 0.975
_diffrn_measurement_device_type 'Bruker APEX-II CCD'
_diffrn_measurement_method '\f and \w scans'
_diffrn_radiation_type MoK\a
_diffrn_radiation_wavelength 0.71073
_diffrn_reflns_av_R_equivalents 0.0564
_diffrn_reflns_av_unetI/netI 0.0309
_diffrn_reflns_Laue_measured_fraction_full 0.991
_diffrn_reflns_Laue_measured_fraction_max 0.975
_diffrn_reflns_limit_h_max 17
_diffrn_reflns_limit_h_min -17
_diffrn_reflns_limit_k_max 28
_diffrn_reflns_limit_k_min -28
_diffrn_reflns_limit_l_max 15
_diffrn_reflns_limit_l_min -15
_diffrn_reflns_number 79377
_diffrn_reflns_point_group_measured_fraction_full 0.991
_diffrn_reflns_point_group_measured_fraction_max 0.975
_diffrn_reflns_theta_full 25.242
_diffrn_reflns_theta_max 29.799
_diffrn_reflns_theta_min 2.311
_diffrn_standards_number 0
_exptl_absorpt_coefficient_mu 2.526
_exptl_absorpt_correction_T_max 0.7459
_exptl_absorpt_correction_T_min 0.6499
_exptl_absorpt_correction_type multi-scan
_exptl_absorpt_process_details
;
SADABS-2016/2 (Bruker,2016/2) was used for absorption correction.
wR2(int) was 0.0919 before and 0.0616 after correction.
The Ratio of minimum to maximum transmission is 0.8713.
The \l/2 correction factor is Not present.
;
_exptl_crystal_colour colorless
_exptl_crystal_density_diffrn 1.892
_exptl_crystal_density_meas ?
_exptl_crystal_density_method 'not measured'
_exptl_crystal_description 'irregular block'
_exptl_crystal_F_000 1601
_exptl_crystal_size_max 0.85
_exptl_crystal_size_mid 0.64
_exptl_crystal_size_min 0.44
_refine_diff_density_max 1.190
_refine_diff_density_min -0.669
_refine_diff_density_rms 0.114
_refine_ls_extinction_method none
_refine_ls_goodness_of_fit_ref 1.104
_refine_ls_hydrogen_treatment constr
_refine_ls_matrix_type full
_refine_ls_number_parameters 343
_refine_ls_number_reflns 7908
_refine_ls_number_restraints 0
_refine_ls_restrained_S_all 1.104
_refine_ls_R_factor_all 0.0934
_refine_ls_R_factor_gt 0.0523
_refine_ls_shift/su_max 0.001
_refine_ls_shift/su_mean 0.000
_refine_ls_structure_factor_coef Fsqd
_refine_ls_weighting_details 'w=1/[\s^2^(Fo^2^)+(0.0338P)^2^+10.4825P] where P=(Fo^2^+2Fc^2^)/3'
_refine_ls_weighting_scheme calc
_refine_ls_wR_factor_gt 0.1090
_refine_ls_wR_factor_ref 0.1305
_reflns_Friedel_coverage 0.000
_reflns_number_gt 5224
_reflns_number_total 7908
_reflns_threshold_expression 'I > 2\s(I)'
_cod_data_source_file 3e_double_periannulations.cif
_cod_data_source_block try1
_cod_depositor_comments
;
The following automatic conversions were performed:

data item '_exptl_crystal_density_meas' value 'not measured' was
changed to '?' -- the value is perceived as not measured.

Automatic conversion script
Id: cif_fix_values 7556 2019-12-06 15:28:31Z antanas 
;
_cod_database_code 4134739
_shelx_shelxl_version_number 2017/1
_shelx_space_group_comment
;
The symmetry employed for this shelxl refinement is uniquely defined
by the following loop, which should always be used as a source of
symmetry information in preference to the above space-group names.
They are only intended as comments.
;
_olex2_refinement_description
;
1. Fixed Uiso
 At 1.2 times of:
  All C(H) groups
2.a Ternary CH refined with riding coordinates:
 C19(H19)
2.b Aromatic/amide H refined with riding coordinates:
 C6BA(H6BA), C8BA(H8BA), C2AA(H2AA), C5AA(H5AA), C7AA(H7AA), C8AA(H8AA),
 C0BA(H0BA), C6(H6), C8(H8), C10(H10), C11(H11), C13(H13), C14(H14), C16(H16)
;
_olex2_submission_special_instructions 'No special instructions were received'

loop_
_space_group_symop_operation_xyz
'x, y, z'
'-x, y+1/2, -z+1/2'
'-x, -y, -z'
'x, -y-1/2, z-1/2'

loop_
_atom_site_label
_atom_site_type_symbol
_atom_site_fract_x
_atom_site_fract_y
_atom_site_fract_z
_atom_site_U_iso_or_equiv
_atom_site_adp_type
_atom_site_occupancy
_atom_site_site_symmetry_order
_atom_site_calc_flag
_atom_site_refinement_flags_posn
_atom_site_refinement_flags_adp
_atom_site_refinement_flags_occupancy
_atom_site_disorder_assembly
_atom_site_disorder_group
I1 I 0.50360(3) 0.28008(2) 0.23825(4) 0.05778(12) Uani 1 1 d . . . . .
I2 I 0.53147(4) -0.10872(2) -0.43590(4) 0.06348(14) Uani 1 1 d . . . . .
Cl0A Cl 0.0886(2) 0.37447(15) 0.1126(3) 0.1191(8) Uani 1 1 d . . . . .
C3BA C 0.5278(3) 0.3975(2) 0.4633(4) 0.0326(9) Uani 1 1 d . . . . .
C4BA C 0.7157(4) 0.2277(2) 0.1727(4) 0.0400(10) Uani 1 1 d . . . . .
C5BA C 0.4265(4) 0.3817(2) 0.4812(4) 0.0373(10) Uani 1 1 d . . . . .
C6BA C 0.4230(4) 0.1683(2) 0.0630(4) 0.0398(10) Uani 1 1 d . . . . .
H6BA H 0.357302 0.178892 0.076306 0.048 Uiso 1 1 calc R . . . .
C7BA C 0.5366(4) -0.0396(2) -0.2993(4) 0.0405(10) Uani 1 1 d . . . . .
C8BA C 0.7229(4) 0.3799(2) 0.5072(4) 0.0422(11) Uani 1 1 d . . . . .
H8BA H 0.787327 0.358764 0.551839 0.051 Uiso 1 1 calc R . . . .
Cl9B Cl 0.1576(4) 0.24341(19) 0.1760(4) 0.1879(17) Uani 1 1 d . . . . .
C1AA C 0.6329(4) -0.0079(2) -0.2353(4) 0.0377(10) Uani 1 1 d . . . . .
C2AA C 0.4395(4) -0.0263(2) -0.2766(4) 0.0424(11) Uani 1 1 d . . . . .
H2AA H 0.376341 -0.049038 -0.319988 0.051 Uiso 1 1 calc R . . . .
C3AA C 0.5169(4) 0.2018(2) 0.1236(4) 0.0392(10) Uani 1 1 d . . . . .
C4AA C 0.6315(4) 0.4608(2) 0.3549(4) 0.0342(9) Uani 1 1 d . . . . .
C5AA C 0.3310(4) 0.4167(3) 0.4128(5) 0.0436(11) Uani 1 1 d . . . . .
H5AA H 0.264304 0.406693 0.424053 0.052 Uiso 1 1 calc R . . . .
C6AA C 0.7369(4) -0.0213(2) -0.2610(4) 0.0414(10) Uani 1 1 d . . . . .
C7AA C 0.7267(4) 0.4259(2) 0.4242(5) 0.0434(11) Uani 1 1 d . . . . .
H7AA H 0.793254 0.435010 0.411857 0.052 Uiso 1 1 calc R . . . .
C8AA C 0.7410(4) 0.2812(3) 0.1138(5) 0.0545(14) Uani 1 1 d . . . . .
H8AA H 0.698553 0.290791 0.033075 0.065 Uiso 1 1 calc R . . . .
C9AA C 0.9333(4) -0.0423(3) -0.3048(5) 0.0478(12) Uani 1 1 d . . . . .
C0BA C 0.3349(4) 0.4637(3) 0.3326(5) 0.0450(11) Uani 1 1 d . . . . .
H0BA H 0.271289 0.486499 0.290767 0.054 Uiso 1 1 calc R . . . .
C2BA C 0.4346(4) 0.4796(2) 0.3100(4) 0.0370(10) Uani 1 1 d . . . . .
C3 C 0.5315(4) 0.4467(2) 0.3766(4) 0.0336(9) Uani 1 1 d . . . . .
C4 C 0.6234(4) 0.3627(2) 0.5289(4) 0.0349(9) Uani 1 1 d . . . . .
C5 C 0.6173(4) 0.1881(2) 0.1097(4) 0.0368(10) Uani 1 1 d . . . . .
C6 C 0.7547(5) 0.0024(3) -0.3662(5) 0.0526(13) Uani 1 1 d . . . . .
H6 H 0.699311 0.025758 -0.423307 0.063 Uiso 1 1 calc R . . . .
N7 N 1.1159(4) -0.0612(3) -0.3473(6) 0.0722(15) Uani 1 1 d . . . . .
C8 C 0.9177(5) -0.0664(3) -0.1995(5) 0.0599(15) Uani 1 1 d . . . . .
H8 H 0.973312 -0.089566 -0.142387 0.072 Uiso 1 1 calc R . . . .
C9 C 1.0357(5) -0.0530(3) -0.3282(5) 0.0560(14) Uani 1 1 d . . . . .
C10 C 0.8281(5) 0.3205(3) 0.1728(6) 0.0631(16) Uani 1 1 d . . . . .
H10 H 0.844525 0.356789 0.132355 0.076 Uiso 1 1 calc R . . . .
C11 C 0.8197(5) -0.0561(3) -0.1788(5) 0.0582(15) Uani 1 1 d . . . . .
H11 H 0.809146 -0.073090 -0.107751 0.070 Uiso 1 1 calc R . . . .
C12 C 0.8907(4) 0.3065(3) 0.2910(6) 0.0570(15) Uani 1 1 d . . . . .
C13 C 0.7809(5) 0.2137(3) 0.2908(5) 0.0588(15) Uani 1 1 d . . . . .
H13 H 0.765600 0.177095 0.331259 0.071 Uiso 1 1 calc R . . . .
C14 C 0.8510(5) -0.0077(3) -0.3886(5) 0.0576(14) Uani 1 1 d . . . . .
H14 H 0.861326 0.008802 -0.460205 0.069 Uiso 1 1 calc R . . . .
C16 C 0.8683(5) 0.2530(4) 0.3496(6) 0.0720(18) Uani 1 1 d . . . . .
H16 H 0.912095 0.243108 0.429632 0.086 Uiso 1 1 calc R . . . .
C17 C -0.0211(6) 0.3501(4) 0.3538(6) 0.081(2) Uani 1 1 d . . . . .
N18 N 0.0464(6) 0.3849(4) 0.4039(7) 0.117(3) Uani 1 1 d . . . . .
C19 C 0.1858(7) 0.3162(5) 0.1195(8) 0.093(2) Uani 1 1 d . . . . .
H19 H 0.256827 0.332144 0.173055 0.112 Uiso 1 1 calc R . . . .
Cl1 Cl 0.1948(3) 0.30159(18) -0.0268(3) 0.1463(12) Uani 1 1 d . . . . .

loop_
_atom_site_aniso_label
_atom_site_aniso_U_11
_atom_site_aniso_U_22
_atom_site_aniso_U_33
_atom_site_aniso_U_23
_atom_site_aniso_U_13
_atom_site_aniso_U_12
I1 0.0627(2) 0.0552(2) 0.0579(2) -0.01780(17) 0.02252(18) 0.00259(17)
I2 0.0724(3) 0.0552(2) 0.0616(2) -0.02331(18) 0.0195(2) -0.00445(19)
Cl0A 0.122(2) 0.129(2) 0.1164(19) 0.0096(16) 0.0522(16) 0.0240(16)
C3BA 0.030(2) 0.032(2) 0.034(2) -0.0060(17) 0.0074(17) 0.0023(17)
C4BA 0.037(2) 0.040(2) 0.040(2) -0.0058(19) 0.0076(19) 0.0010(19)
C5BA 0.035(2) 0.041(2) 0.036(2) -0.0026(18) 0.0118(19) 0.0022(19)
C6BA 0.036(2) 0.045(3) 0.043(2) -0.003(2) 0.020(2) 0.003(2)
C7BA 0.050(3) 0.037(2) 0.034(2) -0.0076(18) 0.013(2) -0.003(2)
C8BA 0.033(2) 0.047(3) 0.044(3) 0.008(2) 0.009(2) 0.007(2)
Cl9B 0.257(5) 0.143(3) 0.191(4) 0.085(3) 0.110(3) 0.023(3)
C1AA 0.045(3) 0.037(2) 0.034(2) 0.0031(18) 0.017(2) 0.002(2)
C2AA 0.041(3) 0.042(3) 0.042(3) -0.005(2) 0.009(2) -0.005(2)
C3AA 0.046(3) 0.039(2) 0.035(2) -0.0029(18) 0.017(2) 0.000(2)
C4AA 0.033(2) 0.036(2) 0.032(2) 0.0020(17) 0.0087(18) 0.0034(18)
C5AA 0.033(2) 0.051(3) 0.049(3) 0.003(2) 0.016(2) 0.003(2)
C6AA 0.048(3) 0.040(2) 0.037(2) -0.0020(19) 0.014(2) 0.001(2)
C7AA 0.029(2) 0.051(3) 0.052(3) 0.008(2) 0.015(2) 0.003(2)
C8AA 0.047(3) 0.052(3) 0.052(3) 0.005(2) -0.001(2) -0.007(2)
C9AA 0.050(3) 0.047(3) 0.052(3) -0.005(2) 0.023(2) 0.001(2)
C0BA 0.033(2) 0.054(3) 0.046(3) 0.004(2) 0.008(2) 0.010(2)
C2BA 0.036(2) 0.041(2) 0.033(2) -0.0023(18) 0.0098(18) 0.0048(19)
C3 0.032(2) 0.034(2) 0.034(2) 0.0005(17) 0.0098(18) 0.0032(17)
C4 0.031(2) 0.038(2) 0.033(2) 0.0010(17) 0.0071(18) 0.0023(18)
C5 0.037(2) 0.036(2) 0.034(2) -0.0019(18) 0.0068(19) -0.0031(19)
C6 0.056(3) 0.057(3) 0.048(3) 0.012(2) 0.020(3) 0.011(3)
N7 0.055(3) 0.082(4) 0.088(4) 0.001(3) 0.035(3) -0.005(3)
C8 0.050(3) 0.074(4) 0.057(3) 0.018(3) 0.020(3) 0.016(3)
C9 0.055(3) 0.057(3) 0.058(3) -0.003(3) 0.021(3) -0.006(3)
C10 0.053(3) 0.057(3) 0.072(4) 0.000(3) 0.011(3) -0.015(3)
C11 0.059(3) 0.075(4) 0.046(3) 0.019(3) 0.025(3) 0.017(3)
C12 0.037(3) 0.073(4) 0.061(3) -0.028(3) 0.014(3) -0.011(3)
C13 0.055(3) 0.064(4) 0.047(3) 0.005(3) 0.002(3) -0.008(3)
C14 0.066(4) 0.062(3) 0.053(3) 0.009(3) 0.030(3) 0.003(3)
C16 0.056(4) 0.098(5) 0.047(3) 0.000(3) -0.006(3) -0.013(4)
C17 0.062(4) 0.116(6) 0.065(4) -0.039(4) 0.020(3) -0.032(4)
N18 0.091(5) 0.169(8) 0.091(5) -0.061(5) 0.028(4) -0.067(5)
C19 0.071(5) 0.122(7) 0.082(5) 0.020(5) 0.018(4) 0.007(5)
Cl1 0.173(3) 0.175(3) 0.117(2) 0.029(2) 0.082(2) 0.055(2)

loop_
_atom_type_symbol
_atom_type_description
_atom_type_scat_dispersion_real
_atom_type_scat_dispersion_imag
_atom_type_scat_source
C C 0.0033 0.0016 'International Tables Vol C Tables 4.2.6.8 and 6.1.1.4'
H H 0.0000 0.0000 'International Tables Vol C Tables 4.2.6.8 and 6.1.1.4'
N N 0.0061 0.0033 'International Tables Vol C Tables 4.2.6.8 and 6.1.1.4'
I I -0.4742 1.8119 'International Tables Vol C Tables 4.2.6.8 and 6.1.1.4'
Cl Cl 0.1484 0.1585 'International Tables Vol C Tables 4.2.6.8 and 6.1.1.4'

loop_
_geom_angle_atom_site_label_1
_geom_angle_atom_site_label_2
_geom_angle_atom_site_label_3
_geom_angle
_geom_angle_site_symmetry_1
_geom_angle_site_symmetry_3
_geom_angle_publ_flag
C5BA C3BA C3 119.7(4) . . ?
C4 C3BA C5BA 119.7(4) . . ?
C4 C3BA C3 120.6(4) . . ?
C8AA C4BA C5 119.6(4) . . ?
C13 C4BA C8AA 118.7(5) . . ?
C13 C4BA C5 121.6(5) . . ?
C3BA C5BA C5AA 118.7(4) . . ?
C6BA C5BA C3BA 119.3(4) 4_566 . ?
C6BA C5BA C5AA 122.0(4) 4_566 . ?
C3AA C6BA C5BA 119.5(4) . 4_565 ?
C1AA C7BA I2 121.5(4) . . ?
C2AA C7BA I2 117.1(3) . . ?
C2AA C7BA C1AA 121.4(4) . . ?
C7AA C8BA C4 122.0(4) . . ?
C7BA C1AA C4AA 119.1(4) . 4_565 ?
C7BA C1AA C6AA 121.5(4) . . ?
C4AA C1AA C6AA 119.3(4) 4_565 . ?
C7BA C2AA C2BA 121.0(4) . 4_565 ?
C6BA C3AA I1 117.4(3) . . ?
C6BA C3AA C5 123.3(4) . . ?
C5 C3AA I1 119.3(3) . . ?
C1AA C4AA C7AA 122.6(4) 4_566 . ?
C1AA C4AA C3 119.3(4) 4_566 . ?
C3 C4AA C7AA 118.1(4) . . ?
C0BA C5AA C5BA 121.5(4) . . ?
C6 C6AA C1AA 121.1(4) . . ?
C11 C6AA C1AA 120.9(4) . . ?
C11 C6AA C6 117.9(5) . . ?
C8BA C7AA C4AA 121.7(4) . . ?
C10 C8AA C4BA 120.5(5) . . ?
C8 C9AA C9 120.3(5) . . ?
C8 C9AA C14 120.0(5) . . ?
C14 C9AA C9 119.7(5) . . ?
C5AA C0BA C2BA 121.2(4) . . ?
C2AA C2BA C0BA 122.1(4) 4_566 . ?
C2AA C2BA C3 118.7(4) 4_566 . ?
C3 C2BA C0BA 119.3(4) . . ?
C4AA C3 C3BA 119.9(4) . . ?
C2BA C3 C3BA 119.6(4) . . ?
C2BA C3 C4AA 120.5(4) . . ?
C3BA C4 C8BA 117.7(4) . . ?
C5 C4 C3BA 119.8(4) 4_566 . ?
C5 C4 C8BA 122.5(4) 4_566 . ?
C3AA C5 C4BA 121.4(4) . . ?
C3AA C5 C4 118.4(4) . 4_565 ?
C4 C5 C4BA 120.2(4) 4_565 . ?
C14 C6 C6AA 121.7(5) . . ?
C11 C8 C9AA 119.7(5) . . ?
N7 C9 C9AA 179.6(7) . . ?
C12 C10 C8AA 119.9(6) . . ?
C8 C11 C6AA 121.2(5) . . ?
C10 C12 C17 119.2(6) . 1_655 ?
C16 C12 C10 120.3(5) . . ?
C16 C12 C17 120.5(6) . 1_655 ?
C16 C13 C4BA 120.6(6) . . ?
C6 C14 C9AA 119.6(5) . . ?
C12 C16 C13 119.8(6) . . ?
N18 C17 C12 178.6(9) . 1_455 ?
Cl0A C19 Cl1 110.2(5) . . ?
Cl9B C19 Cl0A 112.6(5) . . ?
Cl9B C19 Cl1 107.6(6) . . ?

loop_
_geom_bond_atom_site_label_1
_geom_bond_atom_site_label_2
_geom_bond_distance
_geom_bond_site_symmetry_2
_geom_bond_publ_flag
I1 C3AA 2.103(4) . ?
I2 C7BA 2.086(4) . ?
Cl0A C19 1.708(9) . ?
C3BA C5BA 1.418(6) . ?
C3BA C3 1.419(6) . ?
C3BA C4 1.412(6) . ?
C4BA C8AA 1.372(7) . ?
C4BA C5 1.482(6) . ?
C4BA C13 1.372(7) . ?
C5BA C6BA 1.391(6) 4_566 ?
C5BA C5AA 1.421(6) . ?
C6BA C3AA 1.369(7) . ?
C7BA C1AA 1.382(7) . ?
C7BA C2AA 1.381(7) . ?
C8BA C7AA 1.342(7) . ?
C8BA C4 1.422(6) . ?
Cl9B C19 1.700(9) . ?
C1AA C4AA 1.410(6) 4_565 ?
C1AA C6AA 1.483(7) . ?
C2AA C2BA 1.387(6) 4_565 ?
C3AA C5 1.378(7) . ?
C4AA C7AA 1.421(6) . ?
C4AA C3 1.414(6) . ?
C5AA C0BA 1.336(7) . ?
C6AA C6 1.378(7) . ?
C6AA C11 1.373(7) . ?
C8AA C10 1.368(8) . ?
C9AA C8 1.369(8) . ?
C9AA C9 1.440(8) . ?
C9AA C14 1.375(8) . ?
C0BA C2BA 1.423(7) . ?
C2BA C3 1.406(6) . ?
C4 C5 1.404(6) 4_566 ?
C6 C14 1.357(8) . ?
N7 C9 1.132(7) . ?
C8 C11 1.369(8) . ?
C10 C12 1.364(9) . ?
C12 C16 1.356(9) . ?
C12 C17 1.440(8) 1_655 ?
C13 C16 1.371(8) . ?
C17 N18 1.127(8) . ?
C19 Cl1 1.735(9) . ?
